data_7050571
loop_
_publ_author_name
'Patra, Goutam Kumar'
'Goldberg, Israel'

_publ_section_title
;
 The synthesis and characterization of a series of bis-bidentate Schiff
 base ligands and their coordination complexes with silver(i),
 copper(i) and zinc(ii) d10 metal ionsElectronic supplementary
 information (ESI) available: Views of the crystal structures of
 ligands of 1, 2 and 3. See http://www.rsc.org/suppdata/nj/b3/b301632c/
;
_journal_issue 7
_journal_name_full 'New Journal of Chemistry'
_journal_page_first 1124
_journal_paper_doi 10.1039/b301632c
_journal_volume 27
_journal_year 2003
_chemical_formula_moiety '2(C44 H36 N8), 4(Cu Cl O4), 2(C H4 O), (C4 H10 O)'
_chemical_formula_sum 'C94 H90 Cl4 Cu4 N16 O19'
_chemical_formula_weight 2143.78
_space_group_IT_number 14
_symmetry_cell_setting monoclinic
_symmetry_space_group_name_Hall '-P 2ybc'
_symmetry_space_group_name_H-M 'P 1 21/c 1'
_atom_sites_solution_hydrogens geom
_atom_sites_solution_primary direct
_atom_sites_solution_secondary difmap
_audit_creation_method SHELXL-97
_cell_angle_alpha 90.00
_cell_angle_beta 97.7140(5)
_cell_angle_gamma 90.00
_cell_formula_units_Z 4
_cell_length_a 11.9300(2)
_cell_length_b 36.5370(5)
_cell_length_c 21.2510(4)
_cell_measurement_reflns_used 8876
_cell_measurement_temperature 110(2)
_cell_measurement_theta_max 25.67
_cell_measurement_theta_min 1.81
_cell_volume 9179.2(3)
_computing_cell_refinement Denzo
_computing_data_collection 'Collect, Nonius B.V.'
_computing_data_reduction Denzo
_computing_structure_refinement 'SHELXL-97 (Sheldrick, 1997)'
_computing_structure_solution SIR-97
_diffrn_ambient_temperature 110(2)
_diffrn_detector_area_resol_mean '56 microns'
_diffrn_measured_fraction_theta_full 0.935
_diffrn_measured_fraction_theta_max 0.935
_diffrn_measurement_device_type 'Nonius KappaCCD'
_diffrn_measurement_method '0.6 deg. Phi scans'
_diffrn_radiation_monochromator graphite
_diffrn_radiation_source 'fine-focus sealed tube'
_diffrn_radiation_type MoK\a
_diffrn_radiation_wavelength 0.71073
_diffrn_reflns_av_R_equivalents 0.0000
_diffrn_reflns_av_sigmaI/netI 0.0970
_diffrn_reflns_limit_h_max 14
_diffrn_reflns_limit_h_min 0
_diffrn_reflns_limit_k_max 43
_diffrn_reflns_limit_k_min 0
_diffrn_reflns_limit_l_max 25
_diffrn_reflns_limit_l_min -25
_diffrn_reflns_number 15583
_diffrn_reflns_theta_full 25.67
_diffrn_reflns_theta_max 25.67
_diffrn_reflns_theta_min 1.81
_exptl_absorpt_coefficient_mu 1.111
_exptl_absorpt_correction_T_max 0.8510
_exptl_absorpt_correction_T_min 0.6648
_exptl_absorpt_correction_type multi-scan
_exptl_crystal_colour red
_exptl_crystal_density_diffrn 1.551
_exptl_crystal_density_method 'not measured'
_exptl_crystal_description prisms
_exptl_crystal_F_000 4408
_exptl_crystal_size_max 0.40
_exptl_crystal_size_mid 0.25
_exptl_crystal_size_min 0.15
_refine_diff_density_max 1.752
_refine_diff_density_min -1.171
_refine_diff_density_rms 0.121
_refine_ls_extinction_method none
_refine_ls_goodness_of_fit_ref 1.011
_refine_ls_hydrogen_treatment constr
_refine_ls_matrix_type full
_refine_ls_number_parameters 1196
_refine_ls_number_reflns 15583
_refine_ls_number_restraints 0
_refine_ls_restrained_S_all 1.011
_refine_ls_R_factor_all 0.1570
_refine_ls_R_factor_gt 0.0881
_refine_ls_shift/su_max 0.194
_refine_ls_shift/su_mean 0.039
_refine_ls_structure_factor_coef Fsqd
_refine_ls_weighting_details 'calc w=1/[\s^2^(Fo^2^)+(0.1240P)^2^+55.6798P] where P=(Fo^2^+2Fc^2^)/3'
_refine_ls_weighting_scheme calc
_refine_ls_wR_factor_gt 0.2265
_refine_ls_wR_factor_ref 0.2695
_reflns_number_gt 8876
_reflns_number_total 15583
_reflns_threshold_expression >2sigma(I)
_cod_data_source_file b301632c.txt
_cod_data_source_block Complex-1b
_cod_original_sg_symbol_H-M P21/c
_cod_database_code 7050571

loop_
_symmetry_equiv_pos_as_xyz
'x, y, z'
'-x, y+1/2, -z+1/2'
'-x, -y, -z'
'x, -y-1/2, z-1/2'

loop_
_atom_site_label
_atom_site_type_symbol
_atom_site_fract_x
_atom_site_fract_y
_atom_site_fract_z
_atom_site_U_iso_or_equiv
_atom_site_adp_type
_atom_site_occupancy
_atom_site_symmetry_multiplicity
_atom_site_calc_flag
_atom_site_refinement_flags
_atom_site_disorder_assembly
_atom_site_disorder_group
Cu1 Cu 0.60972(9) -0.66319(3) 0.98055(5) 0.0365(3) Uani 1 1 d . . .
Cu2 Cu 0.78720(9) -0.59305(3) 0.92045(5) 0.0420(3) Uani 1 1 d . . .
N1 N 0.6692(6) -0.70012(19) 0.9207(4) 0.0398(18) Uani 1 1 d . . .
C2 C 0.7322(8) -0.7305(2) 0.9356(5) 0.043(2) Uani 1 1 d . . .
C3 C 0.7833(8) -0.7360(3) 0.9988(5) 0.053(3) Uani 1 1 d . . .
H3 H 0.7689 -0.7190 1.0306 0.063 Uiso 1 1 calc R . .
C4 C 0.8535(9) -0.7654(3) 1.0155(6) 0.069(3) Uani 1 1 d . . .
H4 H 0.8893 -0.7687 1.0578 0.083 Uiso 1 1 calc R . .
C5 C 0.8704(10) -0.7914(3) 0.9647(8) 0.081(4) Uani 1 1 d . . .
H5 H 0.9176 -0.8122 0.9743 0.097 Uiso 1 1 calc R . .
C6 C 0.8198(10) -0.7861(3) 0.9049(7) 0.070(3) Uani 1 1 d . . .
H6 H 0.8321 -0.8035 0.8734 0.084 Uiso 1 1 calc R . .
C7 C 0.7503(9) -0.7563(3) 0.8871(6) 0.055(3) Uani 1 1 d . . .
C8 C 0.6954(9) -0.7497(3) 0.8253(5) 0.062(3) Uani 1 1 d . . .
H8 H 0.7019 -0.7670 0.7926 0.074 Uiso 1 1 calc R . .
C9 C 0.6333(9) -0.7190(3) 0.8123(5) 0.059(3) Uani 1 1 d . . .
H9 H 0.5967 -0.7145 0.7706 0.071 Uiso 1 1 calc R . .
C10 C 0.6240(8) -0.6943(3) 0.8608(4) 0.041(2) Uani 1 1 d . . .
C11 C 0.5655(7) -0.6592(3) 0.8503(4) 0.044(2) Uani 1 1 d . . .
H11 H 0.5392 -0.6511 0.8084 0.053 Uiso 1 1 calc R . .
N12 N 0.5505(6) -0.6398(2) 0.8978(3) 0.0415(18) Uani 1 1 d . . .
C13 C 0.4933(8) -0.6039(3) 0.8886(5) 0.051(3) Uani 1 1 d . . .
H13A H 0.5051 -0.5939 0.8466 0.061 Uiso 1 1 calc R . .
H13B H 0.4110 -0.6074 0.8885 0.061 Uiso 1 1 calc R . .
C14 C 0.5349(8) -0.5773(3) 0.9380(5) 0.051(3) Uani 1 1 d . . .
H14A H 0.5357 -0.5888 0.9803 0.061 Uiso 1 1 calc R . .
H14B H 0.4828 -0.5562 0.9356 0.061 Uiso 1 1 calc R . .
N15 N 0.6493(6) -0.5645(2) 0.9312(4) 0.0437(19) Uani 1 1 d . . .
C16 C 0.6672(9) -0.5301(2) 0.9368(4) 0.049(2) Uani 1 1 d . . .
H16 H 0.6086 -0.5139 0.9452 0.059 Uiso 1 1 calc R . .
C17 C 0.7780(9) -0.5162(2) 0.9301(4) 0.048(2) Uani 1 1 d . . .
C18 C 0.8074(11) -0.4789(3) 0.9326(5) 0.061(3) Uani 1 1 d . . .
H18 H 0.7521 -0.4611 0.9393 0.073 Uiso 1 1 calc R . .
C19 C 0.9134(12) -0.4680(3) 0.9257(5) 0.071(4) Uani 1 1 d . . .
H19 H 0.9321 -0.4427 0.9276 0.085 Uiso 1 1 calc R . .
C20 C 0.9952(10) -0.4937(3) 0.9156(5) 0.060(3) Uani 1 1 d . . .
C21 C 1.1088(13) -0.4851(4) 0.9071(6) 0.083(4) Uani 1 1 d . . .
H21 H 1.1328 -0.4603 0.9099 0.099 Uiso 1 1 calc R . .
C22 C 1.1822(12) -0.5108(4) 0.8955(6) 0.080(4) Uani 1 1 d . . .
H22 H 1.2566 -0.5040 0.8890 0.096 Uiso 1 1 calc R . .
C23 C 1.1517(9) -0.5476(3) 0.8929(5) 0.062(3) Uani 1 1 d . . .
H23 H 1.2048 -0.5658 0.8847 0.075 Uiso 1 1 calc R . .
C24 C 1.0427(8) -0.5574(3) 0.9025(4) 0.054(3) Uani 1 1 d . . .
H24 H 1.0219 -0.5825 0.9019 0.065 Uiso 1 1 calc R . .
C25 C 0.9635(9) -0.5308(3) 0.9128(4) 0.049(2) Uani 1 1 d . . .
N26 N 0.8543(7) -0.5416(2) 0.9202(3) 0.0425(18) Uani 1 1 d . . .
N27 N 0.5189(6) -0.69168(17) 1.0400(3) 0.0332(16) Uani 1 1 d . . .
C28 C 0.4429(7) -0.7198(2) 1.0270(4) 0.035(2) Uani 1 1 d . . .
C29 C 0.4071(7) -0.7297(2) 0.9630(4) 0.036(2) Uani 1 1 d . . .
H29 H 0.4339 -0.7163 0.9297 0.043 Uiso 1 1 calc R . .
C30 C 0.3357(7) -0.7577(2) 0.9488(4) 0.039(2) Uani 1 1 d . . .
H30 H 0.3113 -0.7637 0.9056 0.047 Uiso 1 1 calc R . .
C31 C 0.2962(8) -0.7785(2) 0.9977(4) 0.044(2) Uani 1 1 d . . .
H31 H 0.2480 -0.7990 0.9871 0.052 Uiso 1 1 calc R . .
C32 C 0.3266(7) -0.7695(2) 1.0593(4) 0.043(2) Uani 1 1 d . . .
H32 H 0.2977 -0.7832 1.0916 0.051 Uiso 1 1 calc R . .
C33 C 0.4024(7) -0.7394(2) 1.0766(4) 0.0335(19) Uani 1 1 d . . .
C34 C 0.4380(8) -0.7295(2) 1.1391(4) 0.044(2) Uani 1 1 d . . .
H34 H 0.4100 -0.7419 1.1730 0.053 Uiso 1 1 calc R . .
C35 C 0.5145(7) -0.7015(2) 1.1510(4) 0.040(2) Uani 1 1 d . . .
H35 H 0.5397 -0.6940 1.1934 0.048 Uiso 1 1 calc R . .
C36 C 0.5549(7) -0.6839(2) 1.1001(4) 0.037(2) Uani 1 1 d . . .
C37 C 0.6418(7) -0.6555(2) 1.1102(4) 0.038(2) Uani 1 1 d . . .
H37 H 0.6647 -0.6461 1.1516 0.046 Uiso 1 1 calc R . .
N38 N 0.6868(6) -0.64355(17) 1.0625(3) 0.0357(17) Uani 1 1 d . . .
C39 C 0.7791(8) -0.6177(2) 1.0735(4) 0.044(2) Uani 1 1 d . . .
H39A H 0.7982 -0.6133 1.1197 0.053 Uiso 1 1 calc R . .
H39B H 0.7555 -0.5941 1.0530 0.053 Uiso 1 1 calc R . .
C40 C 0.8828(7) -0.6320(2) 1.0468(4) 0.042(2) Uani 1 1 d . . .
H40A H 0.9491 -0.6167 1.0626 0.051 Uiso 1 1 calc R . .
H40B H 0.8987 -0.6574 1.0618 0.051 Uiso 1 1 calc R . .
N41 N 0.8655(6) -0.6314(2) 0.9788(4) 0.0412(18) Uani 1 1 d . . .
C42 C 0.9019(7) -0.6582(3) 0.9479(5) 0.045(2) Uani 1 1 d . . .
H42 H 0.9407 -0.6781 0.9698 0.054 Uiso 1 1 calc R . .
C43 C 0.8824(7) -0.6575(3) 0.8777(5) 0.043(2) Uani 1 1 d . . .
C44 C 0.9259(8) -0.6850(3) 0.8417(6) 0.059(3) Uani 1 1 d . . .
H44 H 0.9689 -0.7048 0.8615 0.071 Uiso 1 1 calc R . .
C45 C 0.9039(9) -0.6823(3) 0.7766(5) 0.064(3) Uani 1 1 d . . .
H45 H 0.9304 -0.7007 0.7505 0.076 Uiso 1 1 calc R . .
C46 C 0.8418(8) -0.6522(3) 0.7487(5) 0.052(3) Uani 1 1 d . . .
C47 C 0.8171(11) -0.6469(4) 0.6821(6) 0.074(3) Uani 1 1 d . . .
H47 H 0.8429 -0.6643 0.6540 0.089 Uiso 1 1 calc R . .
C48 C 0.7574(11) -0.6176(3) 0.6580(5) 0.073(3) Uani 1 1 d . . .
H48 H 0.7426 -0.6145 0.6133 0.087 Uiso 1 1 calc R . .
C49 C 0.7171(9) -0.5917(3) 0.6982(5) 0.057(3) Uani 1 1 d . . .
H49 H 0.6747 -0.5714 0.6802 0.069 Uiso 1 1 calc R . .
C50 C 0.7375(8) -0.5952(2) 0.7622(4) 0.045(2) Uani 1 1 d . . .
H50 H 0.7087 -0.5777 0.7890 0.054 Uiso 1 1 calc R . .
C51 C 0.8037(7) -0.6258(2) 0.7892(4) 0.040(2) Uani 1 1 d . . .
N52 N 0.8242(6) -0.62850(18) 0.8532(3) 0.0384(17) Uani 1 1 d . . .
Cu1' Cu 0.64341(10) -0.38191(3) 0.60214(5) 0.0439(3) Uani 1 1 d . . .
Cu2' Cu 0.77472(10) -0.37330(3) 0.76808(5) 0.0441(3) Uani 1 1 d . . .
N1' N 0.6701(7) -0.4368(2) 0.5993(3) 0.047(2) Uani 1 1 d . . .
C2' C 0.5935(9) -0.4645(2) 0.5910(4) 0.044(2) Uani 1 1 d . . .
C3' C 0.4781(9) -0.4565(3) 0.5938(4) 0.049(3) Uani 1 1 d . . .
H3' H 0.4558 -0.4320 0.6004 0.059 Uiso 1 1 calc R . .
C4' C 0.3989(11) -0.4835(3) 0.5870(5) 0.062(3) Uani 1 1 d . . .
H4' H 0.3219 -0.4780 0.5896 0.075 Uiso 1 1 calc R . .
C5' C 0.4324(13) -0.5206(3) 0.5757(5) 0.070(3) Uani 1 1 d . . .
H5' H 0.3773 -0.5395 0.5715 0.084 Uiso 1 1 calc R . .
C6' C 0.5404(13) -0.5285(3) 0.5710(5) 0.071(4) Uani 1 1 d . . .
H6' H 0.5605 -0.5528 0.5615 0.085 Uiso 1 1 calc R . .
C7' C 0.6254(11) -0.5013(3) 0.5801(4) 0.061(3) Uani 1 1 d . . .
C8' C 0.7416(12) -0.5080(3) 0.5768(5) 0.069(4) Uani 1 1 d . . .
H8' H 0.7663 -0.5320 0.5679 0.082 Uiso 1 1 calc R . .
C9' C 0.8174(11) -0.4802(3) 0.5862(5) 0.065(3) Uani 1 1 d . . .
H9' H 0.8955 -0.4849 0.5855 0.078 Uiso 1 1 calc R . .
C10' C 0.7803(9) -0.4446(3) 0.5972(4) 0.053(3) Uani 1 1 d . . .
C11' C 0.8561(10) -0.4138(3) 0.6092(4) 0.054(3) Uani 1 1 d . . .
H11' H 0.9356 -0.4173 0.6129 0.064 Uiso 1 1 calc R . .
N12' N 0.8161(7) -0.3818(2) 0.6148(3) 0.048(2) Uani 1 1 d . . .
C13' C 0.8904(8) -0.3502(3) 0.6266(5) 0.053(3) Uani 1 1 d . . .
H13C H 0.9106 -0.3411 0.5858 0.064 Uiso 1 1 calc R . .
H13D H 0.9611 -0.3578 0.6533 0.064 Uiso 1 1 calc R . .
C14' C 0.8359(9) -0.3201(3) 0.6592(5) 0.057(3) Uani 1 1 d . . .
H14C H 0.8791 -0.2972 0.6557 0.069 Uiso 1 1 calc R . .
H14D H 0.7583 -0.3162 0.6372 0.069 Uiso 1 1 calc R . .
N15' N 0.8303(6) -0.3278(2) 0.7269(4) 0.046(2) Uani 1 1 d . . .
C16' C 0.8605(8) -0.3024(3) 0.7670(5) 0.048(2) Uani 1 1 d . . .
H16' H 0.8881 -0.2798 0.7534 0.057 Uiso 1 1 calc R . .
C17' C 0.8520(8) -0.3088(2) 0.8339(5) 0.045(2) Uani 1 1 d . . .
C18' C 0.8881(9) -0.2821(3) 0.8797(6) 0.060(3) Uani 1 1 d . . .
H18' H 0.9186 -0.2596 0.8670 0.072 Uiso 1 1 calc R . .
C19' C 0.8799(8) -0.2880(3) 0.9406(6) 0.057(3) Uani 1 1 d . . .
H19' H 0.9080 -0.2705 0.9719 0.069 Uiso 1 1 calc R . .
C20' C 0.8284(8) -0.3208(3) 0.9582(5) 0.046(2) Uani 1 1 d . . .
C21' C 0.8123(8) -0.3284(3) 1.0213(5) 0.055(3) Uani 1 1 d . . .
H21' H 0.8375 -0.3114 1.0539 0.066 Uiso 1 1 calc R . .
C22' C 0.7618(9) -0.3594(3) 1.0357(5) 0.064(3) Uani 1 1 d . . .
H22' H 0.7515 -0.3643 1.0784 0.077 Uiso 1 1 calc R . .
C23' C 0.7239(8) -0.3845(3) 0.9878(5) 0.054(3) Uani 1 1 d . . .
H23' H 0.6858 -0.4061 0.9983 0.064 Uiso 1 1 calc R . .
C24' C 0.7405(7) -0.3787(3) 0.9266(5) 0.044(2) Uani 1 1 d . . .
H24' H 0.7163 -0.3965 0.8951 0.053 Uiso 1 1 calc R . .
C25' C 0.7935(7) -0.3465(2) 0.9098(4) 0.038(2) Uani 1 1 d . . .
N26' N 0.8066(6) -0.34029(19) 0.8479(4) 0.0426(18) Uani 1 1 d . . .
N27' N 0.5557(6) -0.35899(19) 0.5204(3) 0.0381(17) Uani 1 1 d . . .
C28' C 0.5726(9) -0.3615(2) 0.4572(4) 0.046(2) Uani 1 1 d . . .
C29' C 0.6612(9) -0.3837(2) 0.4427(4) 0.049(2) Uani 1 1 d . . .
H29' H 0.7081 -0.3966 0.4749 0.059 Uiso 1 1 calc R . .
C30' C 0.6784(9) -0.3861(3) 0.3785(5) 0.059(3) Uani 1 1 d . . .
H30' H 0.7362 -0.4016 0.3671 0.071 Uiso 1 1 calc R . .
C31' C 0.6125(11) -0.3663(3) 0.3317(5) 0.063(3) Uani 1 1 d . . .
H31' H 0.6265 -0.3684 0.2889 0.076 Uiso 1 1 calc R . .
C32' C 0.5291(10) -0.3442(3) 0.3458(5) 0.066(3) Uani 1 1 d . . .
H32' H 0.4860 -0.3304 0.3132 0.079 Uiso 1 1 calc R . .
C33' C 0.5052(9) -0.3415(3) 0.4095(4) 0.052(3) Uani 1 1 d . . .
C34' C 0.4203(10) -0.3188(3) 0.4270(5) 0.068(3) Uani 1 1 d . . .
H34' H 0.3745 -0.3049 0.3957 0.081 Uiso 1 1 calc R . .
C35' C 0.4037(8) -0.3168(3) 0.4879(5) 0.054(3) Uani 1 1 d . . .
H35' H 0.3457 -0.3017 0.5002 0.065 Uiso 1 1 calc R . .
C36' C 0.4749(8) -0.3379(3) 0.5347(4) 0.045(2) Uani 1 1 d . . .
C37' C 0.4592(8) -0.3357(3) 0.5999(4) 0.049(2) Uani 1 1 d . . .
H37' H 0.3991 -0.3216 0.6125 0.058 Uiso 1 1 calc R . .
N38' N 0.5277(7) -0.3532(2) 0.6418(3) 0.048(2) Uani 1 1 d . . .
C39' C 0.5118(8) -0.3482(3) 0.7085(4) 0.050(3) Uani 1 1 d . . .
H39C H 0.4390 -0.3355 0.7105 0.060 Uiso 1 1 calc R . .
H39D H 0.5731 -0.3325 0.7297 0.060 Uiso 1 1 calc R . .
C40' C 0.5120(8) -0.3839(3) 0.7431(5) 0.055(3) Uani 1 1 d . . .
H40C H 0.4877 -0.3799 0.7854 0.066 Uiso 1 1 calc R . .
H40D H 0.4578 -0.4009 0.7190 0.066 Uiso 1 1 calc R . .
N41' N 0.6252(7) -0.3998(2) 0.7507(3) 0.0424(19) Uani 1 1 d . . .
C42' C 0.6360(8) -0.4340(3) 0.7497(4) 0.047(2) Uani 1 1 d . . .
H42' H 0.5712 -0.4494 0.7452 0.056 Uiso 1 1 calc R . .
C43' C 0.7504(8) -0.4500(3) 0.7556(4) 0.042(2) Uani 1 1 d . . .
C44' C 0.7689(9) -0.4877(3) 0.7495(4) 0.050(3) Uani 1 1 d . . .
H44' H 0.7081 -0.5047 0.7480 0.059 Uiso 1 1 calc R . .
C45' C 0.8770(10) -0.4995(3) 0.7459(4) 0.054(3) Uani 1 1 d . . .
H45' H 0.8911 -0.5249 0.7413 0.065 Uiso 1 1 calc R . .
C46' C 0.9662(9) -0.4749(3) 0.7489(4) 0.054(3) Uani 1 1 d . . .
C47' C 1.0780(10) -0.4841(3) 0.7395(6) 0.073(4) Uani 1 1 d . . .
H47' H 1.0958 -0.5089 0.7318 0.087 Uiso 1 1 calc R . .
C48' C 1.1601(11) -0.4584(4) 0.7414(6) 0.079(4) Uani 1 1 d . . .
H48' H 1.2346 -0.4653 0.7353 0.095 Uiso 1 1 calc R . .
C49' C 1.1358(9) -0.4216(3) 0.7524(5) 0.065(3) Uani 1 1 d . . .
H49' H 1.1937 -0.4037 0.7532 0.078 Uiso 1 1 calc R . .
C50' C 1.0303(8) -0.4115(3) 0.7619(5) 0.052(3) Uani 1 1 d . . .
H50' H 1.0155 -0.3866 0.7707 0.063 Uiso 1 1 calc R . .
C51' C 0.9415(9) -0.4374(3) 0.7590(4) 0.046(2) Uani 1 1 d . . .
N52' N 0.8347(6) -0.4252(2) 0.7622(3) 0.0393(18) Uani 1 1 d . . .
Cl55 Cl 0.7242(2) -0.21434(7) 0.71849(12) 0.0561(7) Uani 1 1 d . . .
O56 O 0.8196(6) -0.22014(18) 0.6863(3) 0.0598(19) Uani 1 1 d . . .
O57 O 0.7591(7) -0.2098(2) 0.7850(3) 0.079(2) Uani 1 1 d . . .
O58 O 0.6505(6) -0.2463(2) 0.7091(4) 0.082(3) Uani 1 1 d . . .
O59 O 0.6664(8) -0.1825(3) 0.6936(4) 0.100(3) Uani 1 1 d . . .
Cl60 Cl 0.4587(2) -0.45211(7) 0.87933(11) 0.0460(6) Uani 1 1 d . . .
O61 O 0.4329(7) -0.4700(2) 0.9336(4) 0.082(2) Uiso 1 1 d . . .
O62 O 0.5675(13) -0.4659(5) 0.8605(7) 0.057(4) Uiso 0.50 1 d P . .
O62A O 0.501(3) -0.4805(9) 0.8370(15) 0.182(11) Uiso 0.50 1 d P . .
O63 O 0.5074(11) -0.4157(4) 0.8987(6) 0.055(3) Uiso 0.50 1 d P . .
O63A O 0.572(2) -0.4432(8) 0.8868(13) 0.138(9) Uiso 0.50 1 d P . .
O64 O 0.3700(12) -0.4369(4) 0.8365(7) 0.066(4) Uiso 0.50 1 d P . .
O64A O 0.402(3) -0.4704(8) 0.8256(13) 0.156(9) Uiso 0.50 1 d P . .
Cl65 Cl 1.1604(3) -0.29958(9) 0.78744(16) 0.0812(9) Uani 1 1 d . . .
O66 O 1.2285(11) -0.2743(3) 0.8302(5) 0.059(4) Uiso 0.620(18) 1 d P . .
O66A O 1.1535(10) -0.2617(3) 0.8175(5) 0.013(4) Uiso 0.380(18) 1 d P . .
O67 O 1.0906(6) -0.2778(2) 0.7442(3) 0.066(2) Uiso 1 1 d . . .
O68 O 1.0924(8) -0.3236(3) 0.8224(4) 0.093(3) Uiso 1 1 d . . .
O69 O 1.2305(19) -0.3369(7) 0.7383(11) 0.114(8) Uiso 0.50 1 d P . .
O69A O 1.2379(9) -0.3202(3) 0.7566(5) 0.025(2) Uiso 0.50 1 d P . .
Cl70 Cl 1.1768(3) -0.40406(9) 0.55314(17) 0.0812(10) Uani 1 1 d . . .
O71 O 1.1340(9) -0.4391(3) 0.5693(5) 0.112(3) Uani 1 1 d . . .
O72 O 1.2384(11) -0.4063(3) 0.5032(5) 0.134(4) Uani 1 1 d . . .
O73 O 1.0821(10) -0.3805(3) 0.5405(8) 0.157(6) Uani 1 1 d . . .
O74 O 1.2493(12) -0.3904(4) 0.6059(7) 0.172(6) Uani 1 1 d . . .
C75 C 0.9222(13) -0.0413(4) 0.9294(7) 0.103(5) Uiso 1 1 d . . .
C76 C 0.9706(14) -0.0595(5) 0.8838(8) 0.116(5) Uiso 1 1 d . . .
O77 O 0.8914(17) -0.0727(6) 0.8222(10) 0.110(6) Uiso 0.50 1 d P . .
C78 C 0.930(3) -0.0957(10) 0.7750(17) 0.118(11) Uiso 0.50 1 d P . .
C79 C 0.8638(13) -0.1122(4) 0.7358(7) 0.089(4) Uiso 1 1 d . . .
C80 C 0.7633(18) -0.1168(6) 0.6944(10) 0.140(7) Uiso 1 1 d . . .
O80 O 0.5248(8) -0.5333(2) 0.7764(4) 0.091(3) Uani 1 1 d . . .
C81 C 0.4155(13) -0.5396(4) 0.7440(7) 0.107(5) Uani 1 1 d . . .
H81A H 0.3655 -0.5478 0.7742 0.160 Uiso 1 1 calc R . .
H81B H 0.4191 -0.5584 0.7115 0.160 Uiso 1 1 calc R . .
H81C H 0.3858 -0.5168 0.7237 0.160 Uiso 1 1 calc R . .
O82 O 0.9609(10) -0.1923(3) 0.8576(7) 0.144(4) Uani 1 1 d . . .
C83 C 0.9306(12) -0.1656(4) 0.9048(7) 0.095(4) Uani 1 1 d . . .
H83A H 0.9184 -0.1785 0.9437 0.142 Uiso 1 1 calc R . .
H83B H 0.8612 -0.1527 0.8875 0.142 Uiso 1 1 calc R . .
H83C H 0.9922 -0.1479 0.9144 0.142 Uiso 1 1 calc R . .

loop_
_atom_site_aniso_label
_atom_site_aniso_U_11
_atom_site_aniso_U_22
_atom_site_aniso_U_33
_atom_site_aniso_U_23
_atom_site_aniso_U_13
_atom_site_aniso_U_12
Cu1 0.0434(6) 0.0312(6) 0.0347(6) 0.0004(4) 0.0048(5) -0.0042(5)
Cu2 0.0438(7) 0.0302(6) 0.0516(7) 0.0085(5) 0.0052(5) -0.0017(5)
N1 0.038(4) 0.033(4) 0.053(5) -0.006(3) 0.020(4) -0.009(3)
C2 0.044(6) 0.036(5) 0.052(6) 0.001(4) 0.014(5) -0.008(4)
C3 0.050(6) 0.031(5) 0.081(8) 0.005(5) 0.019(6) -0.004(4)
C4 0.043(6) 0.051(7) 0.110(10) 0.023(7) 0.000(6) 0.001(5)
C5 0.053(7) 0.043(7) 0.153(14) 0.002(8) 0.037(8) 0.020(5)
C6 0.073(8) 0.055(7) 0.084(9) -0.006(7) 0.024(7) 0.004(6)
C7 0.052(6) 0.039(6) 0.083(8) -0.006(5) 0.038(6) 0.001(5)
C8 0.070(8) 0.077(8) 0.044(6) -0.019(6) 0.023(6) -0.012(6)
C9 0.065(7) 0.068(7) 0.049(6) -0.013(5) 0.026(5) -0.008(6)
C10 0.044(5) 0.054(6) 0.028(5) -0.002(4) 0.008(4) -0.012(5)
C11 0.035(5) 0.056(6) 0.040(5) 0.011(5) 0.000(4) -0.014(5)
N12 0.036(4) 0.047(5) 0.040(4) 0.001(4) 0.002(3) -0.014(4)
C13 0.043(6) 0.049(6) 0.060(6) 0.026(5) 0.002(5) 0.013(5)
C14 0.055(6) 0.036(5) 0.063(7) 0.015(5) 0.010(5) 0.010(5)
N15 0.042(4) 0.037(4) 0.053(5) 0.017(4) 0.008(4) -0.004(4)
C16 0.063(7) 0.031(5) 0.053(6) 0.009(4) 0.012(5) 0.008(5)
C17 0.075(7) 0.031(5) 0.036(5) 0.008(4) 0.005(5) -0.001(5)
C18 0.094(9) 0.035(6) 0.050(6) 0.000(5) -0.004(6) -0.004(6)
C19 0.105(10) 0.042(7) 0.060(7) 0.007(5) -0.009(7) -0.034(7)
C20 0.071(8) 0.056(7) 0.049(6) 0.009(5) -0.011(6) -0.035(6)
C21 0.107(11) 0.070(9) 0.063(8) 0.002(7) -0.018(8) -0.059(9)
C22 0.071(9) 0.095(11) 0.067(8) 0.015(8) -0.015(7) -0.048(8)
C23 0.047(6) 0.077(8) 0.058(7) 0.011(6) -0.010(5) -0.017(6)
C24 0.048(6) 0.068(7) 0.044(6) 0.009(5) -0.001(5) -0.018(6)
C25 0.060(7) 0.041(6) 0.040(5) 0.008(4) -0.012(5) -0.006(5)
N26 0.052(5) 0.039(4) 0.036(4) 0.007(3) 0.002(4) -0.014(4)
N27 0.045(4) 0.026(4) 0.028(4) -0.003(3) 0.003(3) 0.004(3)
C28 0.045(5) 0.020(4) 0.043(5) -0.001(4) 0.012(4) -0.005(4)
C29 0.044(5) 0.034(5) 0.030(5) -0.004(4) 0.004(4) -0.003(4)
C30 0.051(6) 0.036(5) 0.031(5) -0.003(4) 0.002(4) -0.009(4)
C31 0.047(6) 0.031(5) 0.050(6) -0.002(4) -0.003(5) -0.008(4)
C32 0.044(5) 0.034(5) 0.053(6) 0.011(4) 0.017(5) -0.006(4)
C33 0.032(5) 0.034(5) 0.035(5) -0.002(4) 0.005(4) -0.003(4)
C34 0.054(6) 0.041(5) 0.040(5) 0.000(4) 0.019(5) -0.001(5)
C35 0.038(5) 0.050(6) 0.033(5) -0.008(4) 0.011(4) -0.005(4)
C36 0.041(5) 0.028(5) 0.043(5) -0.004(4) 0.011(4) 0.001(4)
C37 0.040(5) 0.036(5) 0.039(5) -0.008(4) 0.003(4) 0.000(4)
N38 0.041(4) 0.020(3) 0.046(4) -0.002(3) 0.006(4) 0.001(3)
C39 0.051(6) 0.035(5) 0.045(5) 0.004(4) -0.004(5) -0.010(4)
C40 0.037(5) 0.035(5) 0.050(6) 0.009(4) -0.010(4) -0.013(4)
N41 0.022(4) 0.042(5) 0.058(5) 0.012(4) -0.001(3) -0.007(3)
C42 0.035(5) 0.035(5) 0.065(7) 0.018(5) 0.004(5) 0.000(4)
C43 0.032(5) 0.045(6) 0.056(6) 0.005(5) 0.012(4) -0.006(4)
C44 0.049(6) 0.052(6) 0.080(8) 0.012(6) 0.026(6) 0.010(5)
C45 0.069(8) 0.063(7) 0.065(8) 0.007(6) 0.032(6) 0.017(6)
C46 0.048(6) 0.056(6) 0.056(7) 0.004(5) 0.021(5) -0.003(5)
C47 0.091(9) 0.073(8) 0.066(8) 0.005(7) 0.032(7) 0.005(7)
C48 0.104(10) 0.071(8) 0.046(7) 0.004(6) 0.020(7) -0.006(7)
C49 0.064(7) 0.053(6) 0.053(7) 0.003(5) 0.004(5) -0.001(5)
C50 0.053(6) 0.036(5) 0.047(6) 0.006(4) 0.010(5) -0.010(4)
C51 0.034(5) 0.038(5) 0.048(6) 0.009(4) 0.010(4) -0.010(4)
N52 0.037(4) 0.030(4) 0.049(5) 0.011(3) 0.008(4) 0.000(3)
Cu1' 0.0508(7) 0.0445(7) 0.0386(6) 0.0069(5) 0.0144(5) 0.0147(5)
Cu2' 0.0515(7) 0.0334(6) 0.0481(7) 0.0094(5) 0.0088(6) 0.0011(5)
N1' 0.069(6) 0.039(5) 0.035(4) 0.005(3) 0.017(4) 0.015(4)
C2' 0.066(7) 0.038(5) 0.026(5) -0.001(4) 0.004(4) 0.014(5)
C3' 0.077(8) 0.034(5) 0.037(5) 0.003(4) 0.005(5) -0.008(5)
C4' 0.088(9) 0.063(7) 0.036(6) 0.008(5) 0.008(5) -0.003(6)
C5' 0.114(11) 0.048(7) 0.042(6) 0.005(5) -0.008(7) -0.019(7)
C6' 0.117(11) 0.045(7) 0.045(6) -0.006(5) -0.011(7) 0.018(7)
C7' 0.100(10) 0.049(6) 0.030(5) 0.000(5) -0.004(6) 0.010(7)
C8' 0.115(11) 0.058(7) 0.034(6) -0.003(5) 0.011(6) 0.038(8)
C9' 0.088(9) 0.068(8) 0.039(6) 0.002(5) 0.004(6) 0.039(7)
C10' 0.070(7) 0.054(6) 0.035(5) 0.008(5) 0.009(5) 0.029(6)
C11' 0.068(7) 0.060(7) 0.035(5) 0.013(5) 0.019(5) 0.022(6)
N12' 0.054(5) 0.057(5) 0.036(4) 0.009(4) 0.014(4) 0.015(4)
C13' 0.043(6) 0.060(7) 0.059(6) 0.023(5) 0.016(5) 0.008(5)
C14' 0.060(7) 0.043(6) 0.073(7) 0.028(5) 0.021(6) 0.009(5)
N15' 0.046(5) 0.040(5) 0.057(5) 0.019(4) 0.022(4) 0.007(4)
C16' 0.047(6) 0.034(5) 0.065(7) 0.004(5) 0.014(5) 0.009(4)
C17' 0.038(5) 0.039(5) 0.059(6) 0.009(5) 0.016(5) 0.007(4)
C18' 0.056(7) 0.036(6) 0.087(9) -0.004(6) 0.010(6) 0.001(5)
C19' 0.044(6) 0.052(7) 0.073(8) -0.010(6) -0.005(5) 0.001(5)
C20' 0.036(5) 0.048(6) 0.053(6) -0.005(5) 0.009(5) 0.012(4)
C21' 0.034(5) 0.071(8) 0.057(7) -0.015(6) -0.006(5) 0.017(5)
C22' 0.060(7) 0.087(9) 0.047(7) 0.004(6) 0.015(5) 0.012(7)
C23' 0.055(6) 0.058(7) 0.049(6) 0.006(5) 0.010(5) -0.003(5)
C24' 0.030(5) 0.045(6) 0.057(6) 0.004(5) 0.002(4) 0.005(4)
C25' 0.027(5) 0.040(5) 0.045(5) 0.008(4) 0.001(4) 0.010(4)
N26' 0.040(4) 0.030(4) 0.059(5) 0.007(4) 0.009(4) 0.001(3)
N27' 0.049(5) 0.035(4) 0.031(4) 0.002(3) 0.007(3) 0.000(4)
C28' 0.067(7) 0.028(5) 0.047(6) 0.000(4) 0.019(5) -0.016(5)
C29' 0.068(7) 0.040(5) 0.043(6) 0.005(4) 0.023(5) -0.007(5)
C30' 0.069(7) 0.076(8) 0.035(6) -0.007(5) 0.022(5) -0.009(6)
C31' 0.089(9) 0.072(8) 0.034(6) 0.003(5) 0.022(6) -0.026(7)
C32' 0.078(8) 0.079(8) 0.035(6) -0.004(5) -0.005(6) -0.011(7)
C33' 0.065(7) 0.052(6) 0.036(5) 0.006(5) -0.002(5) -0.008(5)
C34' 0.070(8) 0.077(8) 0.050(7) 0.012(6) -0.014(6) 0.012(7)
C35' 0.050(6) 0.059(7) 0.053(7) 0.011(5) 0.005(5) 0.009(5)
C36' 0.048(6) 0.047(6) 0.040(5) 0.006(4) 0.002(5) 0.009(5)
C37' 0.053(6) 0.048(6) 0.046(6) 0.005(5) 0.010(5) 0.021(5)
N38' 0.064(5) 0.048(5) 0.034(4) -0.002(4) 0.014(4) 0.014(4)
C39' 0.051(6) 0.070(7) 0.034(5) -0.001(5) 0.019(4) 0.025(5)
C40' 0.038(6) 0.091(8) 0.039(6) 0.004(5) 0.015(4) 0.004(5)
N41' 0.055(5) 0.042(5) 0.031(4) 0.009(3) 0.013(4) 0.005(4)
C42' 0.047(6) 0.063(7) 0.031(5) 0.005(4) 0.009(4) -0.015(5)
C43' 0.054(6) 0.044(6) 0.027(5) 0.012(4) 0.004(4) -0.001(5)
C44' 0.071(8) 0.036(5) 0.039(5) 0.001(4) -0.001(5) -0.013(5)
C45' 0.081(8) 0.035(5) 0.041(6) 0.003(4) -0.007(5) 0.016(6)
C46' 0.065(7) 0.050(6) 0.041(6) -0.003(5) -0.010(5) 0.005(6)
C47' 0.060(8) 0.067(8) 0.082(9) -0.021(6) -0.024(7) 0.031(7)
C48' 0.057(8) 0.100(10) 0.075(8) -0.028(7) -0.007(6) 0.028(8)
C49' 0.050(7) 0.074(8) 0.068(7) -0.027(6) -0.007(6) 0.004(6)
C50' 0.047(6) 0.057(6) 0.049(6) -0.006(5) -0.004(5) 0.006(5)
C51' 0.054(6) 0.045(6) 0.036(5) 0.005(4) -0.001(5) 0.009(5)
N52' 0.043(5) 0.042(4) 0.032(4) 0.007(3) 0.002(3) -0.008(4)
Cl55 0.0547(16) 0.0676(17) 0.0446(14) -0.0117(12) 0.0014(12) 0.0117(14)
O56 0.054(4) 0.055(4) 0.075(5) 0.007(4) 0.025(4) 0.001(3)
O57 0.100(6) 0.099(6) 0.034(4) -0.005(4) -0.008(4) 0.011(5)
O58 0.069(5) 0.114(7) 0.066(5) -0.022(5) 0.025(4) -0.039(5)
O59 0.105(7) 0.120(8) 0.066(5) -0.005(5) -0.019(5) 0.063(6)
Cl60 0.0492(14) 0.0499(14) 0.0382(13) 0.0007(10) 0.0029(11) -0.0017(11)
Cl65 0.076(2) 0.083(2) 0.087(2) 0.0263(18) 0.0216(18) 0.0066(18)
Cl70 0.091(2) 0.0635(19) 0.096(2) 0.0069(17) 0.038(2) 0.0056(18)
O71 0.119(8) 0.078(7) 0.140(9) 0.045(6) 0.014(7) -0.013(6)
O72 0.181(11) 0.119(9) 0.125(9) 0.033(7) 0.106(9) 0.034(8)
O73 0.130(10) 0.065(7) 0.295(18) 0.035(8) 0.097(11) 0.029(6)
O74 0.175(13) 0.193(14) 0.142(11) -0.066(10) -0.001(10) -0.077(11)
O80 0.097(7) 0.071(6) 0.104(7) 0.002(5) 0.016(6) 0.012(5)
C81 0.120(13) 0.077(10) 0.106(11) 0.001(8) -0.051(10) -0.009(9)
O82 0.117(9) 0.118(10) 0.189(13) 0.011(9) -0.012(9) -0.004(8)
C83 0.095(11) 0.101(11) 0.090(10) 0.018(9) 0.015(8) 0.037(9)

loop_
_atom_type_symbol
_atom_type_description
_atom_type_scat_dispersion_real
_atom_type_scat_dispersion_imag
_atom_type_scat_source
C C 0.0033 0.0016 'International Tables Vol C Tables 4.2.6.8 and 6.1.1.4'
H H 0.0000 0.0000 'International Tables Vol C Tables 4.2.6.8 and 6.1.1.4'
N N 0.0061 0.0033 'International Tables Vol C Tables 4.2.6.8 and 6.1.1.4'
Cu Cu 0.3201 1.2651 'International Tables Vol C Tables 4.2.6.8 and 6.1.1.4'
Cl Cl 0.1484 0.1585 'International Tables Vol C Tables 4.2.6.8 and 6.1.1.4'
O O 0.0106 0.0060 'International Tables Vol C Tables 4.2.6.8 and 6.1.1.4'

loop_
_geom_angle_atom_site_label_1
_geom_angle_atom_site_label_2
_geom_angle_atom_site_label_3
_geom_angle
_geom_angle_site_symmetry_1
_geom_angle_site_symmetry_3
_geom_angle_publ_flag
N38 Cu1 N12 133.1(3) . . ?
N38 Cu1 N1 128.6(3) . . ?
N12 Cu1 N1 81.2(3) . . ?
N38 Cu1 N27 82.2(3) . . ?
N12 Cu1 N27 127.2(3) . . ?
N1 Cu1 N27 107.7(3) . . ?
N15 Cu2 N41 128.1(3) . . ?
N15 Cu2 N52 132.9(3) . . ?
N41 Cu2 N52 82.1(3) . . ?
N15 Cu2 N26 81.2(3) . . ?
N41 Cu2 N26 119.5(3) . . ?
N52 Cu2 N26 117.7(3) . . ?
C10 N1 C2 119.8(8) . . ?
C10 N1 Cu1 111.0(6) . . ?
C2 N1 Cu1 128.5(6) . . ?
N1 C2 C3 119.7(8) . . ?
N1 C2 C7 120.2(9) . . ?
C3 C2 C7 120.1(9) . . ?
C4 C3 C2 121.7(10) . . ?
C3 C4 C5 116.8(11) . . ?
C6 C5 C4 120.7(11) . . ?
C5 C6 C7 123.1(11) . . ?
C6 C7 C8 125.0(11) . . ?
C6 C7 C2 117.4(11) . . ?
C8 C7 C2 117.5(9) . . ?
C9 C8 C7 120.4(10) . . ?
C8 C9 C10 119.1(11) . . ?
N1 C10 C9 122.9(10) . . ?
N1 C10 C11 114.2(8) . . ?
C9 C10 C11 122.9(9) . . ?
N12 C11 C10 119.0(8) . . ?
C11 N12 C13 120.2(8) . . ?
C11 N12 Cu1 113.0(7) . . ?
C13 N12 Cu1 126.8(6) . . ?
C14 C13 N12 112.7(8) . . ?
C13 C14 N15 111.8(8) . . ?
C16 N15 C14 116.9(8) . . ?
C16 N15 Cu2 113.4(6) . . ?
C14 N15 Cu2 129.6(6) . . ?
N15 C16 C17 118.8(9) . . ?
N26 C17 C18 120.5(10) . . ?
N26 C17 C16 115.1(8) . . ?
C18 C17 C16 124.4(10) . . ?
C19 C18 C17 120.9(11) . . ?
C18 C19 C20 120.2(10) . . ?
C19 C20 C25 117.9(10) . . ?
C19 C20 C21 124.6(11) . . ?
C25 C20 C21 117.5(12) . . ?
C22 C21 C20 121.8(12) . . ?
C21 C22 C23 121.1(12) . . ?
C24 C23 C22 119.0(12) . . ?
C23 C24 C25 120.9(10) . . ?
N26 C25 C24 119.1(9) . . ?
N26 C25 C20 121.3(10) . . ?
C24 C25 C20 119.6(10) . . ?
C17 N26 C25 119.3(8) . . ?
C17 N26 Cu2 111.3(6) . . ?
C25 N26 Cu2 129.4(6) . . ?
C36 N27 C28 118.3(7) . . ?
C36 N27 Cu1 110.9(5) . . ?
C28 N27 Cu1 130.1(5) . . ?
N27 C28 C33 120.8(7) . . ?
N27 C28 C29 119.3(7) . . ?
C33 C28 C29 119.9(7) . . ?
C30 C29 C28 120.7(8) . . ?
C29 C30 C31 120.6(8) . . ?
C32 C31 C30 120.4(8) . . ?
C31 C32 C33 120.7(8) . . ?
C34 C33 C28 119.4(8) . . ?
C34 C33 C32 123.0(8) . . ?
C28 C33 C32 117.6(8) . . ?
C35 C34 C33 118.8(8) . . ?
C34 C35 C36 119.3(8) . . ?
N27 C36 C35 123.3(8) . . ?
N27 C36 C37 115.2(7) . . ?
C35 C36 C37 121.5(8) . . ?
N38 C37 C36 119.3(8) . . ?
C37 N38 C39 119.0(7) . . ?
C37 N38 Cu1 112.0(6) . . ?
C39 N38 Cu1 128.9(6) . . ?
N38 C39 C40 110.8(7) . . ?
N41 C40 C39 110.9(7) . . ?
C42 N41 C40 119.4(8) . . ?
C42 N41 Cu2 112.1(6) . . ?
C40 N41 Cu2 128.5(6) . . ?
N41 C42 C43 118.9(8) . . ?
N52 C43 C44 124.6(9) . . ?
N52 C43 C42 114.3(8) . . ?
C44 C43 C42 121.1(9) . . ?
C45 C44 C43 117.4(10) . . ?
C44 C45 C46 119.8(10) . . ?
C51 C46 C45 118.1(9) . . ?
C51 C46 C47 118.3(10) . . ?
C45 C46 C47 123.5(10) . . ?
C48 C47 C46 121.0(11) . . ?
C47 C48 C49 120.8(11) . . ?
C50 C49 C48 121.2(10) . . ?
C49 C50 C51 119.1(9) . . ?
N52 C51 C46 122.4(8) . . ?
N52 C51 C50 118.0(8) . . ?
C46 C51 C50 119.6(9) . . ?
C43 N52 C51 117.6(8) . . ?
C43 N52 Cu2 112.6(6) . . ?
C51 N52 Cu2 129.6(6) . . ?
N38' Cu1' N1' 130.3(3) . . ?
N38' Cu1' N12' 133.1(3) . . ?
N1' Cu1' N12' 81.1(3) . . ?
N38' Cu1' N27' 81.0(3) . . ?
N1' Cu1' N27' 115.8(3) . . ?
N12' Cu1' N27' 119.7(3) . . ?
N41' Cu2' N15' 130.2(3) . . ?
N41' Cu2' N52' 81.5(3) . . ?
N15' Cu2' N52' 126.8(3) . . ?
N41' Cu2' N26' 119.2(3) . . ?
N15' Cu2' N26' 80.9(3) . . ?
N52' Cu2' N26' 124.3(3) . . ?
C10' N1' C2' 118.7(8) . . ?
C10' N1' Cu1' 111.4(7) . . ?
C2' N1' Cu1' 129.2(7) . . ?
N1' C2' C3' 118.8(8) . . ?
N1' C2' C7' 122.2(10) . . ?
C3' C2' C7' 118.9(10) . . ?
C4' C3' C2' 120.7(10) . . ?
C3' C4' C5' 119.7(12) . . ?
C6' C5' C4' 120.4(11) . . ?
C5' C6' C7' 121.3(11) . . ?
C6' C7' C8' 124.0(11) . . ?
C6' C7' C2' 118.9(11) . . ?
C8' C7' C2' 117.1(11) . . ?
C9' C8' C7' 120.0(10) . . ?
C8' C9' C10' 120.0(11) . . ?
N1' C10' C9' 121.9(11) . . ?
N1' C10' C11' 114.8(9) . . ?
C9' C10' C11' 123.3(11) . . ?
N12' C11' C10' 119.8(10) . . ?
C11' N12' C13' 121.0(9) . . ?
C11' N12' Cu1' 111.8(8) . . ?
C13' N12' Cu1' 127.2(6) . . ?
N12' C13' C14' 111.8(8) . . ?
N15' C14' C13' 113.0(8) . . ?
C16' N15' C14' 117.8(8) . . ?
C16' N15' Cu2' 112.7(6) . . ?
C14' N15' Cu2' 129.4(7) . . ?
N15' C16' C17' 119.0(9) . . ?
N26' C17' C18' 123.0(9) . . ?
N26' C17' C16' 116.3(9) . . ?
C18' C17' C16' 120.7(9) . . ?
C19' C18' C17' 120.3(10) . . ?
C18' C19' C20' 119.1(10) . . ?
C21' C20' C25' 119.8(9) . . ?
C21' C20' C19' 122.5(10) . . ?
C25' C20' C19' 117.7(9) . . ?
C22' C21' C20' 120.6(10) . . ?
C21' C22' C23' 120.1(10) . . ?
C24' C23' C22' 121.2(10) . . ?
C23' C24' C25' 120.2(9) . . ?
N26' C25' C24' 119.8(8) . . ?
N26' C25' C20' 122.1(8) . . ?
C24' C25' C20' 118.1(9) . . ?
C17' N26' C25' 117.7(8) . . ?
C17' N26' Cu2' 110.9(6) . . ?
C25' N26' Cu2' 131.3(6) . . ?
C36' N27' C28' 118.3(8) . . ?
C36' N27' Cu1' 110.4(6) . . ?
C28' N27' Cu1' 131.3(6) . . ?
N27' C28' C29' 117.7(9) . . ?
N27' C28' C33' 121.3(9) . . ?
C29' C28' C33' 121.0(9) . . ?
C28' C29' C30' 117.5(10) . . ?
C31' C30' C29' 121.3(10) . . ?
C32' C31' C30' 121.3(10) . . ?
C31' C32' C33' 120.1(11) . . ?
C34' C33' C28' 118.6(9) . . ?
C34' C33' C32' 122.6(10) . . ?
C28' C33' C32' 118.7(10) . . ?
C35' C34' C33' 119.8(10) . . ?
C34' C35' C36' 119.2(10) . . ?
N27' C36' C37' 117.3(8) . . ?
N27' C36' C35' 122.8(9) . . ?
C37' C36' C35' 119.9(9) . . ?
N38' C37' C36' 119.2(8) . . ?
C37' N38' C39' 116.8(8) . . ?
C37' N38' Cu1' 112.0(6) . . ?
C39' N38' Cu1' 131.1(6) . . ?
N38' C39' C40' 111.9(8) . . ?
N41' C40' C39' 110.0(8) . . ?
C42' N41' C40' 119.3(9) . . ?
C42' N41' Cu2' 112.9(7) . . ?
C40' N41' Cu2' 127.7(7) . . ?
N41' C42' C43' 119.3(9) . . ?
N52' C43' C44' 123.0(9) . . ?
N52' C43' C42' 114.4(8) . . ?
C44' C43' C42' 122.4(9) . . ?
C45' C44' C43' 118.3(9) . . ?
C44' C45' C46' 120.9(9) . . ?
C45' C46' C47' 124.6(10) . . ?
C45' C46' C51' 117.2(10) . . ?
C47' C46' C51' 118.1(10) . . ?
C48' C47' C46' 121.3(11) . . ?
C47' C48' C49' 120.4(11) . . ?
C50' C49' C48' 120.3(11) . . ?
C49' C50' C51' 121.0(10) . . ?
N52' C51' C50' 118.5(9) . . ?
N52' C51' C46' 122.6(9) . . ?
C50' C51' C46' 118.8(9) . . ?
C43' N52' C51' 117.7(8) . . ?
C43' N52' Cu2' 111.7(6) . . ?
C51' N52' Cu2' 130.4(6) . . ?
O59 Cl55 O56 108.8(5) . . ?
O59 Cl55 O57 109.7(5) . . ?
O56 Cl55 O57 110.3(5) . . ?
O59 Cl55 O58 110.6(6) . . ?
O56 Cl55 O58 108.7(4) . . ?
O57 Cl55 O58 108.6(5) . . ?
O63A Cl60 O61 109.7(12) . . ?
O63A Cl60 O64 128.2(13) . . ?
O61 Cl60 O64 119.1(7) . . ?
O63A Cl60 O64A 123.9(16) . . ?
O61 Cl60 O64A 108.3(12) . . ?
O61 Cl60 O63 108.1(6) . . ?
O64 Cl60 O63 93.4(8) . . ?
O61 Cl60 O62 111.1(7) . . ?
O64 Cl60 O62 124.1(8) . . ?
O63 Cl60 O62 93.1(8) . . ?
O67 Cl65 O69A 111.4(6) . . ?
O67 Cl65 O68 110.7(5) . . ?
O69A Cl65 O68 110.8(6) . . ?
O67 Cl65 O66 106.3(6) . . ?
O69A Cl65 O66 106.3(7) . . ?
O68 Cl65 O66 111.3(6) . . ?
O67 Cl65 O69 107.6(8) . . ?
O68 Cl65 O69 99.0(8) . . ?
O66 Cl65 O69 121.8(9) . . ?
O72 Cl70 O74 107.5(9) . . ?
O72 Cl70 O73 112.7(8) . . ?
O74 Cl70 O73 109.0(10) . . ?
O72 Cl70 O71 112.1(7) . . ?
O74 Cl70 O71 108.9(8) . . ?
O73 Cl70 O71 106.6(6) . . ?
C75 C76 O77 118.2(16) . . ?
C78 O77 C76 123(2) . . ?
C79 C78 O77 122(3) . . ?
C78 C79 C80 155(2) . . ?

loop_
_geom_bond_atom_site_label_1
_geom_bond_atom_site_label_2
_geom_bond_distance
_geom_bond_site_symmetry_2
_geom_bond_publ_flag
Cu1 N38 1.992(7) . ?
Cu1 N12 1.998(7) . ?
Cu1 N1 2.045(7) . ?
Cu1 N27 2.054(7) . ?
Cu2 N15 1.988(7) . ?
Cu2 N41 2.015(7) . ?
Cu2 N52 2.022(7) . ?
Cu2 N26 2.042(7) . ?
N1 C10 1.332(11) . ?
N1 C2 1.353(11) . ?
C2 C3 1.412(13) . ?
C2 C7 1.435(13) . ?
C3 C4 1.380(14) . ?
C4 C5 1.471(17) . ?
C5 C6 1.347(17) . ?
C6 C7 1.388(15) . ?
C7 C8 1.407(15) . ?
C8 C9 1.352(15) . ?
C9 C10 1.386(13) . ?
C10 C11 1.462(13) . ?
C11 N12 1.267(11) . ?
N12 C13 1.478(11) . ?
C13 C14 1.467(14) . ?
C14 N15 1.468(12) . ?
N15 C16 1.278(11) . ?
C16 C17 1.440(14) . ?
C17 N26 1.337(12) . ?
C17 C18 1.407(13) . ?
C18 C19 1.352(16) . ?
C19 C20 1.391(16) . ?
C20 C25 1.406(13) . ?
C20 C21 1.427(17) . ?
C21 C22 1.330(18) . ?
C22 C23 1.393(16) . ?
C23 C24 1.389(13) . ?
C24 C25 1.391(14) . ?
C25 N26 1.390(12) . ?
N27 C36 1.323(10) . ?
N27 C28 1.374(10) . ?
C28 C33 1.412(11) . ?
C28 C29 1.416(11) . ?
C29 C30 1.341(11) . ?
C30 C31 1.418(12) . ?
C31 C32 1.351(12) . ?
C32 C33 1.439(12) . ?
C33 C34 1.388(12) . ?
C34 C35 1.374(12) . ?
C35 C36 1.396(12) . ?
C36 C37 1.462(12) . ?
C37 N38 1.286(10) . ?
N38 C39 1.446(11) . ?
C39 C40 1.521(13) . ?
C40 N41 1.434(11) . ?
N41 C42 1.286(11) . ?
C42 C43 1.479(13) . ?
C43 N52 1.333(11) . ?
C43 C44 1.405(13) . ?
C44 C45 1.377(15) . ?
C45 C46 1.411(14) . ?
C46 C51 1.407(13) . ?
C46 C47 1.420(15) . ?
C47 C48 1.348(16) . ?
C48 C49 1.402(15) . ?
C49 C50 1.357(13) . ?
C50 C51 1.443(13) . ?
C51 N52 1.353(11) . ?
Cu1' N38' 2.007(7) . ?
Cu1' N1' 2.034(7) . ?
Cu1' N12' 2.041(8) . ?
Cu1' N27' 2.080(7) . ?
Cu2' N41' 2.019(8) . ?
Cu2' N15' 2.031(7) . ?
Cu2' N52' 2.037(8) . ?
Cu2' N26' 2.075(8) . ?
N1' C10' 1.352(12) . ?
N1' C2' 1.359(12) . ?
C2' C3' 1.416(14) . ?
C2' C7' 1.425(13) . ?
C3' C4' 1.361(14) . ?
C4' C5' 1.441(16) . ?
C5' C6' 1.337(17) . ?
C6' C7' 1.414(17) . ?
C7' C8' 1.418(16) . ?
C8' C9' 1.357(17) . ?
C9' C10' 1.404(14) . ?
C10' C11' 1.445(15) . ?
C11' N12' 1.273(12) . ?
N12' C13' 1.457(13) . ?
C13' C14' 1.495(14) . ?
C14' N15' 1.477(12) . ?
N15' C16' 1.277(12) . ?
C16' C17' 1.457(13) . ?
C17' N26' 1.324(11) . ?
C17' C18' 1.404(14) . ?
C18' C19' 1.330(15) . ?
C19' C20' 1.418(14) . ?
C20' C21' 1.408(14) . ?
C20' C25' 1.413(13) . ?
C21' C22' 1.336(15) . ?
C22' C23' 1.401(15) . ?
C23' C24' 1.357(13) . ?
C24' C25' 1.406(12) . ?
C25' N26' 1.364(11) . ?
N27' C36' 1.300(11) . ?
N27' C28' 1.388(11) . ?
C28' C29' 1.399(13) . ?
C28' C33' 1.410(13) . ?
C29' C30' 1.408(12) . ?
C30' C31' 1.386(15) . ?
C31' C32' 1.345(15) . ?
C32' C33' 1.423(14) . ?
C33' C34' 1.398(15) . ?
C34' C35' 1.337(14) . ?
C35' C36' 1.442(13) . ?
C36' C37' 1.426(13) . ?
C37' N38' 1.293(11) . ?
N38' C39' 1.466(11) . ?
C39' C40' 1.496(14) . ?
C40' N41' 1.459(12) . ?
N41' C42' 1.259(11) . ?
C42' C43' 1.474(13) . ?
C43' N52' 1.347(11) . ?
C43' C44' 1.405(13) . ?
C44' C45' 1.371(14) . ?
C45' C46' 1.390(14) . ?
C46' C47' 1.416(15) . ?
C46' C51' 1.421(13) . ?
C47' C48' 1.354(17) . ?
C48' C49' 1.401(16) . ?
C49' C50' 1.354(14) . ?
C50' C51' 1.417(14) . ?
C51' N52' 1.360(11) . ?
Cl55 O59 1.418(8) . ?
Cl55 O56 1.421(7) . ?
Cl55 O57 1.428(7) . ?
Cl55 O58 1.460(8) . ?
Cl60 O63A 1.38(3) . ?
Cl60 O61 1.395(9) . ?
Cl60 O64 1.413(15) . ?
Cl60 O64A 1.41(3) . ?
Cl60 O63 1.487(14) . ?
Cl60 O62 1.496(15) . ?
Cl60 O62A 1.51(3) . ?
Cl65 O67 1.402(8) . ?
Cl65 O69A 1.419(11) . ?
Cl65 O68 1.462(9) . ?
Cl65 O66 1.464(12) . ?
Cl65 O66A 1.533(12) . ?
Cl65 O69 1.97(2) . ?
Cl70 O72 1.371(9) . ?
Cl70 O74 1.411(12) . ?
Cl70 O73 1.417(11) . ?
Cl70 O71 1.437(9) . ?
C75 C76 1.36(2) . ?
C76 O77 1.59(2) . ?
O77 C78 1.43(4) . ?
C78 C79 1.23(4) . ?
C79 C80 1.40(2) . ?
O80 C81 1.410(15) . ?
O82 C83 1.478(17) . ?

loop_
_geom_torsion_atom_site_label_1
_geom_torsion_atom_site_label_2
_geom_torsion_atom_site_label_3
_geom_torsion_atom_site_label_4
_geom_torsion
_geom_torsion_site_symmetry_1
_geom_torsion_site_symmetry_2
_geom_torsion_site_symmetry_3
_geom_torsion_site_symmetry_4
_geom_torsion_publ_flag
N12 C13 C14 N15 72.1(10) . . . . ?
N38 C39 C40 N41 71.1(9) . . . . ?
N12' C13' C14' N15' 74.2(11) . . . . ?
N38' C39' C40' N41' 69.3(11) . . . . ?
